data_7101236
loop_
_publ_author_name
'Lee, Clare'
'Mellot-Draznieks, Caroline'
'Slater, Ben'
'Wu, G.'
'Harrison, William T. A.'
'Rao, C. N. R.'
'Cheetham, Anthony K.'

_publ_section_title
;
 Thermodynamic and kinetic factors in the hydrothermal synthesis of hybrid
 frameworks: zinc 4-cyclohexene-1,2-dicarboxylates
;
_journal_coden_ASTM CHCOFS
_journal_issue 25
_journal_name_full
;
 Chemical Communications (Cambridge, United Kingdom)
;
_journal_page_first 2687
_journal_page_last 2689
_journal_paper_doi 10.1039/b603512d
_journal_year 2006
_chemical_formula_moiety 'C8 H8 O4 Zn'
_chemical_formula_sum 'C8 H8 O4 Zn'
_chemical_formula_weight 233.52
_space_group_IT_number 14
_symmetry_cell_setting monoclinic
_symmetry_space_group_name_Hall '-P 2ybc'
_symmetry_space_group_name_H-M 'P 1 21/c 1'
_atom_sites_solution_hydrogens geom
_atom_sites_solution_primary direct
_atom_sites_solution_secondary difmap
_audit_creation_method SHELXL-97
_cell_angle_alpha 90.00
_cell_angle_beta 102.379(2)
_cell_angle_gamma 90.00
_cell_formula_units_Z 8
_cell_length_a 11.8544(14)
_cell_length_b 13.0110(13)
_cell_length_c 11.8523(13)
_cell_measurement_temperature 293(2)
_cell_volume 1785.6(3)
_computing_structure_refinement 'SHELXL-97 (Sheldrick, 1997)'
_computing_structure_solution 'SHELXS-97 (Sheldrick, 1990)'
_diffrn_ambient_temperature 293(2)
_diffrn_measured_fraction_theta_full 0.990
_diffrn_measured_fraction_theta_max 0.990
_diffrn_measurement_device_type 'Bruker SMART CCD'
_diffrn_measurement_method \w
_diffrn_radiation_monochromator graphite
_diffrn_radiation_source 'fine-focus sealed tube'
_diffrn_radiation_type MoK\a
_diffrn_radiation_wavelength 0.71073
_diffrn_reflns_av_R_equivalents 0.0502
_diffrn_reflns_av_sigmaI/netI 0.0628
_diffrn_reflns_limit_h_max 13
_diffrn_reflns_limit_h_min -12
_diffrn_reflns_limit_k_max 15
_diffrn_reflns_limit_k_min -15
_diffrn_reflns_limit_l_max 13
_diffrn_reflns_limit_l_min -8
_diffrn_reflns_number 8257
_diffrn_reflns_theta_full 24.74
_diffrn_reflns_theta_max 24.74
_diffrn_reflns_theta_min 2.35
_diffrn_standards_decay_% 0
_exptl_absorpt_coefficient_mu 2.727
_exptl_absorpt_correction_T_max 0.612
_exptl_absorpt_correction_T_min 0.495
_exptl_absorpt_correction_type multi-scan
_exptl_absorpt_process_details 'SADABS (Bruker, 2003)'
_exptl_crystal_colour colourless
_exptl_crystal_density_diffrn 1.737
_exptl_crystal_density_method 'not measured'
_exptl_crystal_description block
_exptl_crystal_F_000 944
_exptl_crystal_size_max 0.30
_exptl_crystal_size_mid 0.20
_exptl_crystal_size_min 0.20
_refine_diff_density_max 0.561
_refine_diff_density_min -0.613
_refine_diff_density_rms 0.097
_refine_ls_extinction_method none
_refine_ls_goodness_of_fit_ref 1.084
_refine_ls_hydrogen_treatment constr
_refine_ls_matrix_type full
_refine_ls_number_parameters 235
_refine_ls_number_reflns 3017
_refine_ls_number_restraints 0
_refine_ls_restrained_S_all 1.084
_refine_ls_R_factor_all 0.0678
_refine_ls_R_factor_gt 0.0384
_refine_ls_shift/su_max 0.000
_refine_ls_shift/su_mean 0.000
_refine_ls_structure_factor_coef Fsqd
_refine_ls_weighting_details 'calc w=1/[\s^2^(Fo^2^)+(0.0403P)^2^] where P=(Fo^2^+2Fc^2^)/3'
_refine_ls_weighting_scheme calc
_refine_ls_wR_factor_gt 0.0855
_refine_ls_wR_factor_ref 0.0947
_reflns_number_gt 2066
_reflns_number_total 3017
_reflns_threshold_expression I>2\s(I)
_cod_data_source_file b603512d.txt
_cod_original_sg_symbol_H-M 'P 21/c'
_cod_database_code 7101236

loop_
_symmetry_equiv_pos_as_xyz
'x, y, z'
'-x, y+1/2, -z+1/2'
'-x, -y, -z'
'x, -y-1/2, z-1/2'

loop_
_atom_site_label
_atom_site_type_symbol
_atom_site_fract_x
_atom_site_fract_y
_atom_site_fract_z
_atom_site_U_iso_or_equiv
_atom_site_adp_type
_atom_site_occupancy
_atom_site_symmetry_multiplicity
_atom_site_calc_flag
_atom_site_refinement_flags
Zn1 Zn 0.45104(5) 0.24968(4) 0.32992(4) 0.03505(18) Uani 1 1 d .
Zn2 Zn 0.57692(5) 0.05547(4) 0.23223(4) 0.03790(19) Uani 1 1 d .
O1 O 0.3638(3) 0.4244(3) 0.3082(3) 0.0575(10) Uani 1 1 d .
O2 O 0.3415(3) 0.3045(3) 0.4268(3) 0.0519(10) Uani 1 1 d .
O3 O 0.4221(3) 0.4490(3) 0.6403(3) 0.0495(9) Uani 1 1 d .
O4 O 0.3330(3) 0.3236(3) 0.7179(3) 0.0524(10) Uani 1 1 d .
O5 O 0.6659(3) 0.1707(3) 0.1963(3) 0.0522(9) Uani 1 1 d .
O6 O 0.5655(3) 0.3029(3) 0.2461(3) 0.0480(9) Uani 1 1 d .
O7 O 0.5537(3) 0.3121(3) -0.0321(3) 0.0555(10) Uani 1 1 d .
O8 O 0.5917(3) 0.4633(3) -0.1040(3) 0.0564(10) Uani 1 1 d .
C1 C 0.3215(4) 0.3933(4) 0.3918(4) 0.0335(11) Uani 1 1 d .
C2 C 0.2483(4) 0.4647(3) 0.4471(3) 0.0305(11) Uani 1 1 d .
H2 H 0.2931 0.5277 0.4684 0.037 Uiso 1 1 calc R
C3 C 0.1351(4) 0.4957(4) 0.3631(4) 0.0509(14) Uani 1 1 d .
H3A H 0.1080 0.5602 0.3886 0.061 Uiso 1 1 calc R
H3B H 0.1507 0.5065 0.2869 0.061 Uiso 1 1 calc R
C4 C 0.0434(5) 0.4177(5) 0.3553(5) 0.0612(16) Uani 1 1 d .
H4 H -0.0185 0.4204 0.2922 0.073 Uiso 1 1 calc R
C5 C 0.0437(5) 0.3445(5) 0.4320(5) 0.0718(19) Uani 1 1 d .
H5 H -0.0182 0.2990 0.4198 0.086 Uiso 1 1 calc R
C6 C 0.1373(4) 0.3298(4) 0.5378(4) 0.0537(15) Uani 1 1 d .
H6A H 0.1786 0.2667 0.5298 0.064 Uiso 1 1 calc R
H6B H 0.1025 0.3222 0.6043 0.064 Uiso 1 1 calc R
C7 C 0.2232(4) 0.4187(4) 0.5595(3) 0.0361(12) Uani 1 1 d .
H7 H 0.1859 0.4734 0.5950 0.043 Uiso 1 1 calc R
C8 C 0.3356(4) 0.3941(4) 0.6453(4) 0.0367(12) Uani 1 1 d .
C9 C 0.6453(4) 0.2663(4) 0.2037(4) 0.0376(12) Uani 1 1 d .
C10 C 0.7276(4) 0.3413(4) 0.1659(4) 0.0352(11) Uani 1 1 d .
H10 H 0.7733 0.3707 0.2373 0.042 Uiso 1 1 calc R
C11 C 0.8156(4) 0.2932(4) 0.1036(4) 0.0481(13) Uani 1 1 d .
H11A H 0.8697 0.2515 0.1578 0.058 Uiso 1 1 calc R
H11B H 0.7756 0.2486 0.0423 0.058 Uiso 1 1 calc R
C12 C 0.8813(5) 0.3748(4) 0.0528(5) 0.0581(15) Uani 1 1 d .
H12 H 0.9442 0.3537 0.0235 0.070 Uiso 1 1 calc R
C13 C 0.8558(5) 0.4729(5) 0.0473(4) 0.0570(15) Uani 1 1 d .
H13 H 0.9033 0.5175 0.0174 0.068 Uiso 1 1 calc R
C14 C 0.7542(4) 0.5166(4) 0.0867(4) 0.0466(13) Uani 1 1 d .
H14A H 0.7174 0.5683 0.0320 0.056 Uiso 1 1 calc R
H14B H 0.7801 0.5496 0.1611 0.056 Uiso 1 1 calc R
C15 C 0.6668(4) 0.4325(3) 0.0968(3) 0.0353(12) Uani 1 1 d .
H15 H 0.6115 0.4610 0.1391 0.042 Uiso 1 1 calc R
C16 C 0.6001(4) 0.3998(4) -0.0225(4) 0.0419(13) Uani 1 1 d .

loop_
_atom_site_aniso_label
_atom_site_aniso_U_11
_atom_site_aniso_U_22
_atom_site_aniso_U_33
_atom_site_aniso_U_23
_atom_site_aniso_U_13
_atom_site_aniso_U_12
Zn1 0.0328(3) 0.0440(4) 0.0300(3) -0.0040(2) 0.0103(2) 0.0031(3)
Zn2 0.0356(3) 0.0427(4) 0.0378(3) -0.0009(3) 0.0132(2) 0.0049(3)
O1 0.068(3) 0.059(3) 0.057(2) -0.0133(18) 0.040(2) -0.018(2)
O2 0.071(3) 0.049(2) 0.0392(19) 0.0072(17) 0.0188(17) 0.030(2)
O3 0.041(2) 0.054(2) 0.048(2) 0.0055(17) -0.0017(16) -0.0102(19)
O4 0.045(2) 0.067(3) 0.046(2) 0.0242(18) 0.0136(17) 0.0044(18)
O5 0.048(2) 0.042(2) 0.071(2) 0.0068(19) 0.0237(18) 0.0030(19)
O6 0.044(2) 0.054(2) 0.052(2) -0.0022(17) 0.0236(17) 0.0004(18)
O7 0.048(2) 0.081(3) 0.0357(19) 0.0020(19) 0.0046(16) -0.022(2)
O8 0.074(3) 0.058(3) 0.0345(19) 0.0082(17) 0.0051(17) 0.012(2)
C1 0.027(3) 0.044(3) 0.028(2) -0.011(2) 0.001(2) 0.001(2)
C2 0.027(3) 0.031(3) 0.035(2) 0.001(2) 0.009(2) 0.005(2)
C3 0.036(3) 0.065(4) 0.053(3) 0.018(3) 0.012(2) 0.015(3)
C4 0.036(3) 0.078(5) 0.064(4) 0.018(3) -0.001(3) -0.006(3)
C5 0.047(4) 0.080(5) 0.081(4) 0.020(4) -0.004(3) -0.030(3)
C6 0.039(3) 0.068(4) 0.054(3) 0.018(3) 0.011(3) -0.005(3)
C7 0.033(3) 0.047(3) 0.031(2) 0.002(2) 0.011(2) 0.002(2)
C8 0.036(3) 0.047(3) 0.028(2) 0.000(2) 0.009(2) 0.012(3)
C9 0.033(3) 0.047(4) 0.031(2) 0.006(2) 0.004(2) -0.002(3)
C10 0.028(3) 0.041(3) 0.035(2) 0.000(2) 0.004(2) 0.001(2)
C11 0.035(3) 0.052(3) 0.062(3) -0.003(3) 0.021(3) 0.010(3)
C12 0.045(3) 0.057(4) 0.084(4) -0.001(3) 0.039(3) 0.002(3)
C13 0.052(4) 0.059(4) 0.066(4) -0.003(3) 0.027(3) -0.011(3)
C14 0.053(4) 0.045(3) 0.044(3) -0.001(2) 0.015(3) 0.001(3)
C15 0.035(3) 0.044(3) 0.028(2) -0.004(2) 0.010(2) -0.004(2)
C16 0.032(3) 0.054(4) 0.044(3) 0.001(3) 0.018(2) 0.009(3)

loop_
_atom_type_symbol
_atom_type_description
_atom_type_scat_dispersion_real
_atom_type_scat_dispersion_imag
_atom_type_scat_source
C C 0.0033 0.0016 'International Tables Vol C Tables 4.2.6.8 and 6.1.1.4'
H H 0.0000 0.0000 'International Tables Vol C Tables 4.2.6.8 and 6.1.1.4'
O O 0.0106 0.0060 'International Tables Vol C Tables 4.2.6.8 and 6.1.1.4'
Zn Zn 0.2839 1.4301 'International Tables Vol C Tables 4.2.6.8 and 6.1.1.4'

loop_
_geom_angle_atom_site_label_1
_geom_angle_atom_site_label_2
_geom_angle_atom_site_label_3
_geom_angle
_geom_angle_site_symmetry_1
_geom_angle_site_symmetry_3
O4 Zn1 O6 107.36(14) 4_565 .
O4 Zn1 O7 125.68(16) 4_565 4_566
O6 Zn1 O7 101.02(14) . 4_566
O4 Zn1 O2 95.95(14) 4_565 .
O6 Zn1 O2 138.73(15) . .
O7 Zn1 O2 91.68(13) 4_566 .
O4 Zn1 O1 98.87(13) 4_565 .
O6 Zn1 O1 86.70(12) . .
O7 Zn1 O1 128.50(14) 4_566 .
O2 Zn1 O1 55.77(12) . .
O3 Zn2 O8 115.88(16) 4_565 4_566
O3 Zn2 O5 113.44(15) 4_565 .
O8 Zn2 O5 112.63(15) 4_566 .
O3 Zn2 O1 100.69(15) 4_565 2_645
O8 Zn2 O1 100.21(14) 4_566 2_645
O5 Zn2 O1 112.54(15) . 2_645
C1 O1 Zn2 134.2(3) . 2_655
C1 O1 Zn1 81.5(3) . .
Zn2 O1 Zn1 131.56(17) 2_655 .
C1 O2 Zn1 103.8(3) . .
C8 O3 Zn2 130.0(3) . 4_566
C8 O4 Zn1 134.3(3) . 4_566
C9 O5 Zn2 128.4(3) . .
C9 O6 Zn1 136.6(3) . .
C16 O7 Zn1 128.2(3) . 4_565
C16 O8 Zn2 131.6(3) . 4_565
O2 C1 O1 118.8(4) . .
O2 C1 C2 121.1(4) . .
O1 C1 C2 120.1(5) . .
C1 C2 C3 112.4(4) . .
C1 C2 C7 111.7(4) . .
C3 C2 C7 110.8(4) . .
C1 C2 H2 107.2 . .
C3 C2 H2 107.2 . .
C7 C2 H2 107.2 . .
C4 C3 C2 112.8(4) . .
C4 C3 H3A 109.0 . .
C2 C3 H3A 109.0 . .
C4 C3 H3B 109.0 . .
C2 C3 H3B 109.0 . .
H3A C3 H3B 107.8 . .
C5 C4 C3 124.1(5) . .
C5 C4 H4 117.9 . .
C3 C4 H4 117.9 . .
C4 C5 C6 124.3(5) . .
C4 C5 H5 117.9 . .
C6 C5 H5 117.9 . .
C5 C6 C7 113.0(4) . .
C5 C6 H6A 109.0 . .
C7 C6 H6A 109.0 . .
C5 C6 H6B 109.0 . .
C7 C6 H6B 109.0 . .
H6A C6 H6B 107.8 . .
C8 C7 C6 114.1(4) . .
C8 C7 C2 110.7(4) . .
C6 C7 C2 113.1(4) . .
C8 C7 H7 106.1 . .
C6 C7 H7 106.1 . .
C2 C7 H7 106.1 . .
O3 C8 O4 125.5(4) . .
O3 C8 C7 116.9(4) . .
O4 C8 C7 117.5(5) . .
O6 C9 O5 124.7(4) . .
O6 C9 C10 117.5(5) . .
O5 C9 C10 117.6(4) . .
C9 C10 C15 113.5(4) . .
C9 C10 C11 115.3(4) . .
C15 C10 C11 110.5(4) . .
C9 C10 H10 105.6 . .
C15 C10 H10 105.6 . .
C11 C10 H10 105.6 . .
C12 C11 C10 111.4(4) . .
C12 C11 H11A 109.3 . .
C10 C11 H11A 109.3 . .
C12 C11 H11B 109.3 . .
C10 C11 H11B 109.3 . .
H11A C11 H11B 108.0 . .
C13 C12 C11 124.7(5) . .
C13 C12 H12 117.6 . .
C11 C12 H12 117.6 . .
C12 C13 C14 123.2(5) . .
C12 C13 H13 118.4 . .
C14 C13 H13 118.4 . .
C13 C14 C15 110.9(4) . .
C13 C14 H14A 109.5 . .
C15 C14 H14A 109.5 . .
C13 C14 H14B 109.5 . .
C15 C14 H14B 109.5 . .
H14A C14 H14B 108.0 . .
C16 C15 C14 110.6(4) . .
C16 C15 C10 111.7(4) . .
C14 C15 C10 110.3(4) . .
C16 C15 H15 108.0 . .
C14 C15 H15 108.0 . .
C10 C15 H15 108.0 . .
O8 C16 O7 124.4(5) . .
O8 C16 C15 117.9(5) . .
O7 C16 C15 117.7(4) . .

loop_
_geom_bond_atom_site_label_1
_geom_bond_atom_site_label_2
_geom_bond_distance
_geom_bond_site_symmetry_2
Zn1 O4 1.957(3) 4_565
Zn1 O6 1.971(3) .
Zn1 O7 1.987(3) 4_566
Zn1 O2 2.038(3) .
Zn1 O1 2.488(4) .
Zn2 O3 1.924(3) 4_565
Zn2 O8 1.927(3) 4_566
Zn2 O5 1.933(3) .
Zn2 O1 1.943(3) 2_645
O1 C1 1.269(5) .
O1 Zn2 1.943(3) 2_655
O2 C1 1.233(5) .
O3 C8 1.261(6) .
O3 Zn2 1.924(3) 4_566
O4 C8 1.263(5) .
O4 Zn1 1.957(3) 4_566
O5 C9 1.274(5) .
O6 C9 1.257(5) .
O7 C16 1.261(6) .
O7 Zn1 1.987(3) 4_565
O8 C16 1.258(6) .
O8 Zn2 1.927(3) 4_565
C1 C2 1.513(6) .
C2 C3 1.543(6) .
C2 C7 1.546(6) .
C2 H2 0.9800 .
C3 C4 1.475(7) .
C3 H3A 0.9700 .
C3 H3B 0.9700 .
C4 C5 1.316(7) .
C4 H4 0.9300 .
C5 C6 1.498(7) .
C5 H5 0.9300 .
C6 C7 1.526(6) .
C6 H6A 0.9700 .
C6 H6B 0.9700 .
C7 C8 1.526(6) .
C7 H7 0.9800 .
C9 C10 1.514(6) .
C10 C15 1.532(6) .
C10 C11 1.534(6) .
C10 H10 0.9800 .
C11 C12 1.516(7) .
C11 H11A 0.9700 .
C11 H11B 0.9700 .
C12 C13 1.310(7) .
C12 H12 0.9300 .
C13 C14 1.494(7) .
C13 H13 0.9300 .
C14 C15 1.529(6) .
C14 H14A 0.9700 .
C14 H14B 0.9700 .
C15 C16 1.526(6) .
C15 H15 0.9800 .

loop_
_geom_torsion_atom_site_label_1
_geom_torsion_atom_site_label_2
_geom_torsion_atom_site_label_3
_geom_torsion_atom_site_label_4
_geom_torsion
_geom_torsion_site_symmetry_1
_geom_torsion_site_symmetry_4
O4 Zn1 O1 C1 93.1(3) 4_565 .
O6 Zn1 O1 C1 -159.9(3) . .
O7 Zn1 O1 C1 -58.4(3) 4_566 .
O2 Zn1 O1 C1 1.9(2) . .
O4 Zn1 O1 Zn2 -122.9(2) 4_565 2_655
O6 Zn1 O1 Zn2 -15.8(2) . 2_655
O7 Zn1 O1 Zn2 85.6(3) 4_566 2_655
O2 Zn1 O1 Zn2 145.9(3) . 2_655
O4 Zn1 O2 C1 -98.7(3) 4_565 .
O6 Zn1 O2 C1 26.3(4) . .
O7 Zn1 O2 C1 135.2(3) 4_566 .
O1 Zn1 O2 C1 -2.0(3) . .
O3 Zn2 O5 C9 60.7(4) 4_565 .
O8 Zn2 O5 C9 -73.4(4) 4_566 .
O1 Zn2 O5 C9 174.2(4) 2_645 .
O4 Zn1 O6 C9 -73.8(5) 4_565 .
O7 Zn1 O6 C9 59.3(5) 4_566 .
O2 Zn1 O6 C9 164.8(4) . .
O1 Zn1 O6 C9 -172.1(5) . .
Zn1 O2 C1 O1 3.7(5) . .
Zn1 O2 C1 C2 -176.2(3) . .
Zn2 O1 C1 O2 -145.2(4) 2_655 .
Zn1 O1 C1 O2 -2.9(4) . .
Zn2 O1 C1 C2 34.7(7) 2_655 .
Zn1 O1 C1 C2 176.9(4) . .
O2 C1 C2 C3 -115.7(5) . .
O1 C1 C2 C3 64.5(6) . .
O2 C1 C2 C7 9.7(6) . .
O1 C1 C2 C7 -170.2(4) . .
C1 C2 C3 C4 82.3(5) . .
C7 C2 C3 C4 -43.5(6) . .
C2 C3 C4 C5 18.0(8) . .
C3 C4 C5 C6 -0.3(11) . .
C4 C5 C6 C7 9.7(9) . .
C5 C6 C7 C8 -164.3(4) . .
C5 C6 C7 C2 -36.5(6) . .
C1 C2 C7 C8 57.2(5) . .
C3 C2 C7 C8 -176.6(4) . .
C1 C2 C7 C6 -72.3(5) . .
C3 C2 C7 C6 53.9(5) . .
Zn2 O3 C8 O4 2.3(7) 4_566 .
Zn2 O3 C8 C7 179.3(3) 4_566 .
Zn1 O4 C8 O3 -12.6(7) 4_566 .
Zn1 O4 C8 C7 170.4(3) 4_566 .
C6 C7 C8 O3 158.3(4) . .
C2 C7 C8 O3 29.3(6) . .
C6 C7 C8 O4 -24.5(6) . .
C2 C7 C8 O4 -153.5(4) . .
Zn1 O6 C9 O5 7.5(7) . .
Zn1 O6 C9 C10 -168.4(3) . .
Zn2 O5 C9 O6 6.2(7) . .
Zn2 O5 C9 C10 -177.9(3) . .
O6 C9 C10 C15 -45.2(5) . .
O5 C9 C10 C15 138.6(4) . .
O6 C9 C10 C11 -174.0(4) . .
O5 C9 C10 C11 9.8(6) . .
C9 C10 C11 C12 171.1(4) . .
C15 C10 C11 C12 40.8(5) . .
C10 C11 C12 C13 -9.3(8) . .
C11 C12 C13 C14 -2.6(9) . .
C12 C13 C14 C15 -17.8(7) . .
C13 C14 C15 C16 -74.8(5) . .
C13 C14 C15 C10 49.3(5) . .
C9 C10 C15 C16 -70.0(5) . .
C11 C10 C15 C16 61.3(5) . .
C9 C10 C15 C14 166.5(4) . .
C11 C10 C15 C14 -62.2(5) . .
Zn2 O8 C16 O7 -32.0(7) 4_565 .
Zn2 O8 C16 C15 150.6(4) 4_565 .
Zn1 O7 C16 O8 -2.8(7) 4_565 .
Zn1 O7 C16 C15 174.6(3) 4_565 .
C14 C15 C16 O8 -24.7(6) . .
C10 C15 C16 O8 -148.1(4) . .
C14 C15 C16 O7 157.7(4) . .
C10 C15 C16 O7 34.4(6) . .
